data_7030945
loop_
_publ_author_name
'Armstrong, David R.'
'Emerson, Helena S.'
'Hern\'an-G\'omez, Alberto'
'Kennedy, Alan R.'
'Hevia, Eva'

_publ_section_title
;
 New supramolecular assemblies in heterobimetallic chemistry: synthesis of
 a homologous series of unsolvated alkali-metal zincates.
;
_journal_issue 38
_journal_name_full 'Dalton transactions (Cambridge, England : 2003)'
_journal_page_first 14229
_journal_page_last 14238
_journal_paper_doi 10.1039/c4dt01131g
_journal_volume 43
_journal_year 2014
_chemical_compound_source 'synthesis as described'
_chemical_formula_moiety 'C12 H32 N4 Na1, C12 H33 Si3 Zn1'
_chemical_formula_sum 'C24 H65 N4 Na Si3 Zn'
_chemical_formula_weight 582.45
_chemical_name_systematic
;
 ?
;
_space_group_crystal_system monoclinic
_space_group_IT_number 14
_space_group_name_Hall '-P 2ybc'
_space_group_name_H-M_alt 'P 1 21/c 1'
_symmetry_space_group_name_Hall '-P 2ybc'
_symmetry_space_group_name_H-M 'P 1 21/c 1'
_atom_sites_solution_hydrogens geom
_atom_sites_solution_primary direct
_atom_sites_solution_secondary difmap
_audit_conform_dict_location ftp://ftp.iucr.org/pub/cif_core.dic
_audit_conform_dict_name cif_core.dic
_audit_conform_dict_version 2.4
_audit_creation_date 2014-04-03T15:59:51-00:00
_audit_creation_method 'WinGX routine CIF_UPDATE'
_cell_angle_alpha 90
_cell_angle_beta 90.577(3)
_cell_angle_gamma 90
_cell_formula_units_Z 4
_cell_length_a 16.9890(6)
_cell_length_b 11.2669(3)
_cell_length_c 19.2447(6)
_cell_measurement_reflns_used 4523
_cell_measurement_temperature 123(2)
_cell_measurement_theta_max 72.9963
_cell_measurement_theta_min 3.4495
_cell_measurement_wavelength 1.5418
_cell_volume 3683.5(2)
_computing_cell_refinement
;
CrysAlisPro, Agilent Technologies,
Version 1.171.36.32 (release 02-08-2013 CrysAlis171 .NET)
(compiled Aug  2 2013,16:46:58)
;
_computing_data_collection
;
CrysAlisPro, Agilent Technologies,
Version 1.171.36.32 (release 02-08-2013 CrysAlis171 .NET)
(compiled Aug  2 2013,16:46:58)
;
_computing_data_reduction
;
CrysAlisPro, Agilent Technologies,
Version 1.171.36.32 (release 02-08-2013 CrysAlis171 .NET)
(compiled Aug  2 2013,16:46:58)
;
_computing_molecular_graphics 'Ortep-3 for Windows (Farrugia, 1997)'
_computing_publication_material 'WinGX publication routines (Farrugia, 1999)'
_computing_structure_refinement 'SHELXL-97 (Sheldrick, 2008)'
_computing_structure_solution 'SHELXS-97 (Sheldrick, 2008)'
_diffrn_ambient_temperature 123(2)
_diffrn_detector_area_resol_mean 16.0268
_diffrn_measured_fraction_theta_full 1
_diffrn_measured_fraction_theta_max 0.993
_diffrn_measurement_device_type 'Xcalibur, Sapphire3, Gemini'
_diffrn_measurement_method '\w scans'
_diffrn_orient_matrix_UB_11 0.0640321000
_diffrn_orient_matrix_UB_12 0.0048463000
_diffrn_orient_matrix_UB_13 -0.0560537000
_diffrn_orient_matrix_UB_21 0.0584073000
_diffrn_orient_matrix_UB_22 -0.0609388000
_diffrn_orient_matrix_UB_23 0.0502855000
_diffrn_orient_matrix_UB_31 -0.0266369000
_diffrn_orient_matrix_UB_32 -0.1222304000
_diffrn_orient_matrix_UB_33 -0.0273255000
_diffrn_radiation_monochromator graphite
_diffrn_radiation_probe x-ray
_diffrn_radiation_source 'Enhance (Cu) X-ray Source'
_diffrn_radiation_type CuK\a
_diffrn_radiation_wavelength 1.5418
_diffrn_reflns_av_R_equivalents 0.0489
_diffrn_reflns_av_unetI/netI 0.0568
_diffrn_reflns_limit_h_max 20
_diffrn_reflns_limit_h_min -21
_diffrn_reflns_limit_k_max 9
_diffrn_reflns_limit_k_min -13
_diffrn_reflns_limit_l_max 21
_diffrn_reflns_limit_l_min -23
_diffrn_reflns_number 19805
_diffrn_reflns_theta_full 70
_diffrn_reflns_theta_max 73.14
_diffrn_reflns_theta_min 4.55
_exptl_absorpt_coefficient_mu 2.088
_exptl_absorpt_correction_T_max 1.00000
_exptl_absorpt_correction_T_min 0.74276
_exptl_absorpt_correction_type multi-scan
_exptl_absorpt_process_details
;
CrysAlisPro, Agilent Technologies,
Version 1.171.36.32 (release 02-08-2013 CrysAlis171 .NET)
(compiled Aug  2 2013,16:46:58)
Empirical absorption correction using spherical harmonics,
 implemented in SCALE3 ABSPACK scaling algorithm.
;
_exptl_crystal_colour colourless
_exptl_crystal_density_diffrn 1.05
_exptl_crystal_density_method 'not measured'
_exptl_crystal_description prism
_exptl_crystal_F_000 1280
_exptl_crystal_size_max 0.2
_exptl_crystal_size_mid 0.2
_exptl_crystal_size_min 0.06
_refine_diff_density_max 0.304
_refine_diff_density_min -0.232
_refine_diff_density_rms 0.056
_refine_ls_extinction_method none
_refine_ls_goodness_of_fit_ref 1.02
_refine_ls_hydrogen_treatment mixed
_refine_ls_matrix_type full
_refine_ls_number_parameters 368
_refine_ls_number_reflns 7314
_refine_ls_number_restraints 71
_refine_ls_restrained_S_all 1.018
_refine_ls_R_factor_all 0.0694
_refine_ls_R_factor_gt 0.0429
_refine_ls_shift/su_max 0.001
_refine_ls_shift/su_mean 0
_refine_ls_structure_factor_coef Fsqd
_refine_ls_weighting_details 'calc w=1/[\s^2^(Fo^2^)+(0.0376P)^2^+1.0440P] where P=(Fo^2^+2Fc^2^)/3'
_refine_ls_weighting_scheme calc
_refine_ls_wR_factor_gt 0.0926
_refine_ls_wR_factor_ref 0.1066
_reflns_number_gt 5267
_reflns_number_total 7314
_reflns_threshold_expression >2\s(I)
_cod_data_source_file c4dt01131g2.cif
_cod_data_source_block helena2_smart
_cod_depositor_comments 'Adding full bibliography for 7030941--7030945.cif.'
_cod_database_code 7030945

loop_
_space_group_symop_operation_xyz
'x, y, z'
'-x, y+1/2, -z+1/2'
'-x, -y, -z'
'x, -y-1/2, z-1/2'

loop_
_atom_site_label
_atom_site_type_symbol
_atom_site_fract_x
_atom_site_fract_y
_atom_site_fract_z
_atom_site_U_iso_or_equiv
_atom_site_adp_type
_atom_site_occupancy
_atom_site_symmetry_multiplicity
_atom_site_calc_flag
_atom_site_refinement_flags
_atom_site_disorder_assembly
_atom_site_disorder_group
Zn1 Zn 0.26441(2) 0.52544(3) 0.401291(18) 0.03223(10) Uani 1 1 d . A .
Na1 Na 0.24009(6) 0.22804(9) 0.44164(5) 0.0332(2) Uani 1 1 d . . .
Si3 Si 0.12478(5) 0.49595(7) 0.28421(4) 0.03826(18) Uani 1 1 d . . .
Si2 Si 0.40400(5) 0.67010(7) 0.32347(4) 0.03746(18) Uani 1 1 d . A .
Si1 Si 0.27442(5) 0.58999(7) 0.56536(4) 0.03991(19) Uani 1 1 d . . .
N1 N 0.32780(15) 0.1258(2) 0.53287(12) 0.0424(6) Uani 1 1 d . A .
N2 N 0.36776(13) 0.1826(2) 0.38178(12) 0.0379(5) Uani 1 1 d . A .
C1 C 0.27997(18) 0.4686(2) 0.50185(14) 0.0340(6) Uani 1 1 d . A .
C2 C 0.2620(3) 0.5370(3) 0.65736(16) 0.0724(12) Uani 1 1 d . A .
H2A H 0.2119 0.4944 0.6613 0.109 Uiso 1 1 calc R . .
H2B H 0.262 0.6054 0.6889 0.109 Uiso 1 1 calc R . .
H2C H 0.3054 0.4838 0.6698 0.109 Uiso 1 1 calc R . .
C3 C 0.3673(2) 0.6790(3) 0.56399(19) 0.0574(9) Uani 1 1 d . A .
H3A H 0.4124 0.6266 0.5721 0.086 Uiso 1 1 calc R . .
H3B H 0.3656 0.7396 0.6005 0.086 Uiso 1 1 calc R . .
H3C H 0.3724 0.7176 0.5186 0.086 Uiso 1 1 calc R . .
C4 C 0.18853(19) 0.6897(3) 0.54605(16) 0.0518(8) Uani 1 1 d . A .
H4A H 0.1925 0.7202 0.4985 0.078 Uiso 1 1 calc R . .
H4B H 0.1887 0.7563 0.5788 0.078 Uiso 1 1 calc R . .
H4C H 0.1395 0.6449 0.5507 0.078 Uiso 1 1 calc R . .
C5 C 0.30883(18) 0.6824(3) 0.36704(16) 0.0374(6) Uani 1 1 d . . .
C6 C 0.39412(18) 0.5764(3) 0.24309(16) 0.0468(7) Uani 1 1 d . . .
H6A H 0.3699 0.5002 0.255 0.07 Uiso 1 1 calc R A .
H6B H 0.4463 0.5625 0.2235 0.07 Uiso 1 1 calc R . .
H6C H 0.3609 0.6176 0.2088 0.07 Uiso 1 1 calc R . .
C7 C 0.48029(18) 0.6021(3) 0.38272(18) 0.0518(8) Uani 1 1 d . . .
H7A H 0.4901 0.6551 0.4222 0.078 Uiso 1 1 calc R A .
H7B H 0.5293 0.5904 0.3571 0.078 Uiso 1 1 calc R . .
H7C H 0.4612 0.5254 0.3997 0.078 Uiso 1 1 calc R . .
C8 C 0.4470(2) 0.8161(3) 0.29500(17) 0.0515(8) Uani 1 1 d . . .
H8A H 0.4121 0.8529 0.2604 0.077 Uiso 1 1 calc R A .
H8B H 0.4988 0.8026 0.2746 0.077 Uiso 1 1 calc R . .
H8C H 0.4525 0.8689 0.3353 0.077 Uiso 1 1 calc R . .
C9 C 0.19975(17) 0.4182(3) 0.33589(15) 0.0354(6) Uani 1 1 d . A .
C10 C 0.0701(2) 0.6069(3) 0.33780(19) 0.0636(10) Uani 1 1 d . A .
H10A H 0.0402 0.5654 0.3737 0.095 Uiso 1 1 calc R . .
H10B H 0.0338 0.6517 0.3079 0.095 Uiso 1 1 calc R . .
H10C H 0.1076 0.6615 0.3599 0.095 Uiso 1 1 calc R . .
C11 C 0.1684(2) 0.5774(4) 0.20947(17) 0.0656(10) Uani 1 1 d . A .
H11A H 0.2034 0.6401 0.227 0.098 Uiso 1 1 calc R . .
H11B H 0.1263 0.613 0.1813 0.098 Uiso 1 1 calc R . .
H11C H 0.1986 0.522 0.1809 0.098 Uiso 1 1 calc R . .
C12 C 0.0488(2) 0.3911(3) 0.24680(19) 0.0633(10) Uani 1 1 d . A .
H12A H 0.0751 0.3287 0.2203 0.095 Uiso 1 1 calc R . .
H12B H 0.0128 0.4351 0.2161 0.095 Uiso 1 1 calc R . .
H12C H 0.0189 0.3551 0.2846 0.095 Uiso 1 1 calc R . .
C13 C 0.3043(3) 0.0013(3) 0.54144(19) 0.0659(10) Uani 1 1 d . . .
H13A H 0.3043 -0.0384 0.4961 0.099 Uiso 1 1 calc R A .
H13B H 0.2513 -0.0022 0.5611 0.099 Uiso 1 1 calc R . .
H13C H 0.3415 -0.0387 0.5728 0.099 Uiso 1 1 calc R . .
C14 C 0.3284(2) 0.1830(3) 0.60167(15) 0.0512(8) Uani 1 1 d . . .
H14A H 0.3674 0.144 0.6317 0.077 Uiso 1 1 calc R A .
H14B H 0.2762 0.176 0.6224 0.077 Uiso 1 1 calc R . .
H14C H 0.342 0.2671 0.5966 0.077 Uiso 1 1 calc R . .
C15 C 0.40734(18) 0.1342(3) 0.50318(16) 0.0492(8) Uani 1 1 d . . .
H15A H 0.4432 0.0816 0.5299 0.059 Uiso 1 1 calc R A .
H15B H 0.4266 0.2166 0.5087 0.059 Uiso 1 1 calc R . .
C16 C 0.41089(19) 0.1005(3) 0.42716(16) 0.0493(8) Uani 1 1 d . A .
H16A H 0.4667 0.0981 0.4128 0.059 Uiso 1 1 calc R . .
H16B H 0.3888 0.0197 0.4212 0.059 Uiso 1 1 calc R . .
C17 C 0.36064(18) 0.1316(3) 0.31214(16) 0.0494(8) Uani 1 1 d . . .
H17A H 0.4132 0.1206 0.2927 0.074 Uiso 1 1 calc R A .
H17B H 0.3301 0.1854 0.2823 0.074 Uiso 1 1 calc R . .
H17C H 0.3339 0.0548 0.3148 0.074 Uiso 1 1 calc R . .
C18 C 0.41018(17) 0.2954(3) 0.37624(16) 0.0459(7) Uani 1 1 d . . .
H18A H 0.4155 0.3314 0.4224 0.069 Uiso 1 1 calc R A .
H18B H 0.3808 0.3493 0.3455 0.069 Uiso 1 1 calc R . .
H18C H 0.4626 0.2811 0.3571 0.069 Uiso 1 1 calc R . .
N3 N 0.1032(8) 0.2432(9) 0.5050(4) 0.0382(16) Uani 0.558(4) 1 d PDU A 1
N4 N 0.1436(8) 0.0769(12) 0.3818(10) 0.0433(13) Uani 0.558(4) 1 d PDU A 1
C19 C 0.0642(14) 0.3539(12) 0.4806(8) 0.046(2) Uani 0.558(4) 1 d PDU A 1
H19A H 0.0607 0.3535 0.4297 0.068 Uiso 0.558(4) 1 calc PR A 1
H19B H 0.0951 0.4227 0.496 0.068 Uiso 0.558(4) 1 calc PR A 1
H19C H 0.0112 0.3587 0.5 0.068 Uiso 0.558(4) 1 calc PR A 1
C20 C 0.1111(7) 0.2394(9) 0.5810(4) 0.0563(18) Uani 0.558(4) 1 d PDU A 1
H20A H 0.0587 0.2388 0.6018 0.084 Uiso 0.558(4) 1 calc PR A 1
H20B H 0.1402 0.3094 0.5971 0.084 Uiso 0.558(4) 1 calc PR A 1
H20C H 0.1397 0.1675 0.5947 0.084 Uiso 0.558(4) 1 calc PR A 1
C21 C 0.0580(4) 0.1405(6) 0.4799(3) 0.0526(12) Uani 0.558(4) 1 d PDU A 1
H21C H 0.0018 0.153 0.4909 0.063 Uiso 0.558(4) 1 calc PR A 1
H21D H 0.076 0.0691 0.5055 0.063 Uiso 0.558(4) 1 calc PR A 1
C22 C 0.0650(4) 0.1176(6) 0.4032(3) 0.0512(13) Uani 0.558(4) 1 d PDU A 1
H22C H 0.0257 0.057 0.3895 0.061 Uiso 0.558(4) 1 calc PR A 1
H22D H 0.0521 0.1916 0.3778 0.061 Uiso 0.558(4) 1 calc PR A 1
C23 C 0.1490(11) 0.0837(15) 0.3053(8) 0.050(2) Uani 0.558(4) 1 d PDU A 1
H23A H 0.1993 0.0498 0.2905 0.075 Uiso 0.558(4) 1 calc PR A 1
H23B H 0.1458 0.1668 0.2905 0.075 Uiso 0.558(4) 1 calc PR A 1
H23C H 0.1055 0.0388 0.2841 0.075 Uiso 0.558(4) 1 calc PR A 1
C24 C 0.1575(7) -0.0460(9) 0.4033(6) 0.064(2) Uani 0.558(4) 1 d PDU A 1
H24A H 0.1512 -0.0526 0.4537 0.096 Uiso 0.558(4) 1 calc PR A 1
H24B H 0.211 -0.0695 0.3908 0.096 Uiso 0.558(4) 1 calc PR A 1
H24C H 0.1195 -0.0982 0.3798 0.096 Uiso 0.558(4) 1 calc PR A 1
N3B N 0.1014(11) 0.2531(12) 0.4860(6) 0.0382(16) Uani 0.442(4) 1 d PD A 2
N4B N 0.1510(11) 0.0622(15) 0.3865(13) 0.0433(13) Uani 0.442(4) 1 d PD A 2
C19B C 0.0703(18) 0.3749(16) 0.4950(12) 0.046(2) Uani 0.442(4) 1 d PD A 2
H19D H 0.0191 0.3712 0.5179 0.068 Uiso 0.442(4) 1 calc PR A 2
H19E H 0.0642 0.4127 0.4495 0.068 Uiso 0.442(4) 1 calc PR A 2
H19F H 0.1071 0.4212 0.5237 0.068 Uiso 0.442(4) 1 calc PR A 2
C20B C 0.1025(9) 0.2075(12) 0.5575(5) 0.0563(18) Uani 0.442(4) 1 d PD A 2
H20D H 0.0485 0.2029 0.5748 0.084 Uiso 0.442(4) 1 calc PR A 2
H20E H 0.1335 0.261 0.5872 0.084 Uiso 0.442(4) 1 calc PR A 2
H20F H 0.1263 0.1283 0.5583 0.084 Uiso 0.442(4) 1 calc PR A 2
C21B C 0.0461(4) 0.1829(6) 0.4433(5) 0.0526(12) Uani 0.442(4) 1 d PD A 2
H21A H 0.0348 0.2265 0.3996 0.063 Uiso 0.442(4) 1 calc PR A 2
H21B H -0.004 0.1745 0.4686 0.063 Uiso 0.442(4) 1 calc PR A 2
C22B C 0.0767(5) 0.0607(7) 0.4254(5) 0.0512(13) Uani 0.442(4) 1 d PD A 2
H22A H 0.085 0.0155 0.469 0.061 Uiso 0.442(4) 1 calc PR A 2
H22B H 0.0363 0.0185 0.3975 0.061 Uiso 0.442(4) 1 calc PR A 2
C23B C 0.1361(15) 0.108(2) 0.3155(11) 0.050(2) Uani 0.442(4) 1 d PD A 2
H23E H 0.1858 0.1122 0.2902 0.075 Uiso 0.442(4) 1 calc PR A 2
H23F H 0.1132 0.188 0.3184 0.075 Uiso 0.442(4) 1 calc PR A 2
H23G H 0.0995 0.0555 0.2909 0.075 Uiso 0.442(4) 1 calc PR A 2
C24B C 0.1817(9) -0.0593(13) 0.3806(8) 0.064(2) Uani 0.442(4) 1 d PD A 2
H24D H 0.1869 -0.0943 0.427 0.096 Uiso 0.442(4) 1 calc PR A 2
H24E H 0.2334 -0.0574 0.3584 0.096 Uiso 0.442(4) 1 calc PR A 2
H24F H 0.1454 -0.1072 0.3524 0.096 Uiso 0.442(4) 1 calc PR A 2
H1A H 0.328(2) 0.435(3) 0.5079(17) 0.057(10) Uiso 1 1 d . . .
H1B H 0.2458(19) 0.416(3) 0.5146(16) 0.052(10) Uiso 1 1 d . . .
H5A H 0.3149(19) 0.727(3) 0.4029(17) 0.055(10) Uiso 1 1 d . . .
H5B H 0.2755(19) 0.719(3) 0.3381(17) 0.052(10) Uiso 1 1 d . . .
H9A H 0.2330(18) 0.387(3) 0.3063(16) 0.047(9) Uiso 1 1 d . . .
H9B H 0.1712(18) 0.357(3) 0.3620(16) 0.055(10) Uiso 1 1 d . . .

loop_
_atom_site_aniso_label
_atom_site_aniso_U_11
_atom_site_aniso_U_22
_atom_site_aniso_U_33
_atom_site_aniso_U_23
_atom_site_aniso_U_13
_atom_site_aniso_U_12
Zn1 0.03242(19) 0.03420(19) 0.03010(18) -0.00004(15) 0.00148(13) 0.00240(15)
Na1 0.0340(6) 0.0322(5) 0.0336(5) 0.0005(4) 0.0019(4) 0.0016(4)
Si3 0.0370(4) 0.0466(5) 0.0312(4) 0.0030(3) -0.0015(3) 0.0097(3)
Si2 0.0407(4) 0.0277(4) 0.0442(4) -0.0010(3) 0.0075(3) -0.0016(3)
Si1 0.0557(5) 0.0336(4) 0.0303(4) -0.0032(3) -0.0070(3) 0.0044(4)
N1 0.0542(16) 0.0335(13) 0.0393(13) 0.0039(11) -0.0031(11) 0.0012(11)
N2 0.0314(12) 0.0400(13) 0.0423(13) -0.0021(11) 0.0007(10) 0.0040(10)
C1 0.0431(16) 0.0286(14) 0.0301(14) -0.0015(12) -0.0018(11) 0.0007(13)
C2 0.126(4) 0.060(2) 0.0307(17) 0.0002(17) -0.0018(19) 0.004(2)
C3 0.061(2) 0.0418(18) 0.069(2) -0.0079(17) -0.0230(17) -0.0001(16)
C4 0.058(2) 0.0492(19) 0.0481(18) -0.0114(15) 0.0002(15) 0.0126(16)
C5 0.0405(16) 0.0359(15) 0.0360(16) 0.0023(13) 0.0070(12) 0.0008(12)
C6 0.0487(18) 0.0414(17) 0.0504(18) -0.0077(14) 0.0139(14) -0.0026(14)
C7 0.0456(18) 0.0410(18) 0.069(2) 0.0026(16) -0.0065(15) -0.0034(14)
C8 0.064(2) 0.0310(15) 0.060(2) -0.0002(15) 0.0167(16) -0.0048(14)
C9 0.0328(15) 0.0397(16) 0.0335(15) 0.0025(12) -0.0043(11) 0.0027(12)
C10 0.068(2) 0.061(2) 0.062(2) 0.0015(18) 0.0112(18) 0.0285(19)
C11 0.075(3) 0.080(3) 0.0416(19) 0.0224(18) 0.0027(16) 0.006(2)
C12 0.054(2) 0.070(2) 0.064(2) 0.0060(19) -0.0262(17) 0.0033(18)
C13 0.104(3) 0.0416(19) 0.052(2) 0.0056(16) -0.0001(19) -0.0049(19)
C14 0.073(2) 0.0429(17) 0.0374(17) 0.0035(14) -0.0074(15) 0.0057(16)
C15 0.0452(18) 0.0501(19) 0.0519(19) 0.0034(15) -0.0107(14) 0.0117(14)
C16 0.0467(18) 0.0475(18) 0.0537(19) 0.0028(15) 0.0017(14) 0.0168(14)
C17 0.0429(17) 0.058(2) 0.0474(18) -0.0081(16) 0.0048(13) 0.0034(15)
C18 0.0403(17) 0.0442(17) 0.0534(19) -0.0019(15) 0.0053(13) 0.0002(13)
N3 0.0429(16) 0.043(2) 0.029(5) 0.004(3) 0.017(3) -0.0007(16)
N4 0.039(3) 0.036(3) 0.054(3) -0.007(2) 0.000(2) -0.0023(17)
C19 0.048(4) 0.047(5) 0.042(6) -0.007(4) 0.009(4) 0.003(5)
C20 0.070(3) 0.066(5) 0.033(5) 0.003(3) 0.021(4) 0.018(4)
C21 0.045(2) 0.051(3) 0.063(4) 0.004(2) 0.019(3) -0.006(2)
C22 0.041(2) 0.045(4) 0.068(4) -0.006(3) 0.002(2) -0.009(3)
C23 0.049(6) 0.046(7) 0.055(5) -0.020(4) 0.005(3) -0.003(4)
C24 0.069(7) 0.037(3) 0.086(7) -0.006(4) -0.003(4) 0.001(3)
N3B 0.0429(16) 0.043(2) 0.029(5) 0.004(3) 0.017(3) -0.0007(16)
N4B 0.039(3) 0.036(3) 0.054(3) -0.007(2) 0.000(2) -0.0023(17)
C19B 0.048(4) 0.047(5) 0.042(6) -0.007(4) 0.009(4) 0.003(5)
C20B 0.070(3) 0.066(5) 0.033(5) 0.003(3) 0.021(4) 0.018(4)
C21B 0.045(2) 0.051(3) 0.063(4) 0.004(2) 0.019(3) -0.006(2)
C22B 0.041(2) 0.045(4) 0.068(4) -0.006(3) 0.002(2) -0.009(3)
C23B 0.049(6) 0.046(7) 0.055(5) -0.020(4) 0.005(3) -0.003(4)
C24B 0.069(7) 0.037(3) 0.086(7) -0.006(4) -0.003(4) 0.001(3)

loop_
_atom_type_symbol
_atom_type_description
_atom_type_scat_dispersion_real
_atom_type_scat_dispersion_imag
_atom_type_scat_source
N N 0.0311 0.018 'International Tables Vol C Tables 4.2.6.8 and 6.1.1.4'
Na Na 0.1353 0.1239 'International Tables Vol C Tables 4.2.6.8 and 6.1.1.4'
Si Si 0.2541 0.3302 'International Tables Vol C Tables 4.2.6.8 and 6.1.1.4'
Zn Zn -1.5491 0.6778 'International Tables Vol C Tables 4.2.6.8 and 6.1.1.4'
C C 0.0181 0.0091 'International Tables Vol C Tables 4.2.6.8 and 6.1.1.4'
H H 0 0 'International Tables Vol C Tables 4.2.6.8 and 6.1.1.4'

loop_
_geom_angle_atom_site_label_1
_geom_angle_atom_site_label_2
_geom_angle_atom_site_label_3
_geom_angle
C5 Zn1 C1 122.12(13)
C5 Zn1 C9 120.67(13)
C1 Zn1 C9 117.20(12)
C5 Zn1 Na1 163.40(9)
C1 Zn1 Na1 60.11(8)
C9 Zn1 Na1 60.31(8)
N2 Na1 N3B 170.5(2)
N2 Na1 N1 74.02(8)
N3B Na1 N1 110.8(3)
N2 Na1 N4B 99.6(2)
N3B Na1 N4B 71.4(3)
N1 Na1 N4B 106.6(4)
N2 Na1 N4 101.8(2)
N3B Na1 N4 68.9(3)
N1 Na1 N4 111.5(3)
N4B Na1 N4 5.0(6)
N2 Na1 N3 172.0(2)
N3B Na1 N3 8.1(4)
N1 Na1 N3 102.8(2)
N4B Na1 N3 74.1(3)
N4 Na1 N3 72.2(3)
N2 Na1 C1 99.61(9)
N3B Na1 C1 88.6(3)
N1 Na1 C1 90.79(8)
N4B Na1 C1 157.0(3)
N4 Na1 C1 152.6(2)
N3 Na1 C1 87.7(2)
N2 Na1 C9 91.52(8)
N3B Na1 C9 86.7(3)
N1 Na1 C9 154.64(9)
N4B Na1 C9 96.1(4)
N4 Na1 C9 91.6(3)
N3 Na1 C9 94.0(2)
C1 Na1 C9 70.82(8)
N2 Na1 Zn1 89.36(6)
N3B Na1 Zn1 94.7(3)
N1 Na1 Zn1 121.19(7)
N4B Na1 Zn1 131.9(4)
N4 Na1 Zn1 127.2(3)
N3 Na1 Zn1 98.5(2)
C1 Na1 Zn1 36.09(5)
C9 Na1 Zn1 36.10(6)
N2 Na1 H1B 113.2(7)
N3B Na1 H1B 75.6(8)
N1 Na1 H1B 88.7(7)
N4B Na1 H1B 146.7(8)
N4 Na1 H1B 143.5(8)
N3 Na1 H1B 73.8(8)
C1 Na1 H1B 15.0(7)
C9 Na1 H1B 77.8(7)
Zn1 Na1 H1B 46.7(7)
N2 Na1 H9B 104.3(8)
N3B Na1 H9B 72.5(8)
N1 Na1 H9B 169.3(8)
N4B Na1 H9B 84.1(8)
N4 Na1 H9B 79.3(8)
N3 Na1 H9B 80.2(8)
C1 Na1 H9B 79.0(7)
C9 Na1 H9B 16.2(8)
Zn1 Na1 H9B 48.1(8)
H1B Na1 H9B 82.2(10)
C9 Si3 C11 111.97(16)
C9 Si3 C10 111.48(15)
C11 Si3 C10 107.42(17)
C9 Si3 C12 112.17(15)
C11 Si3 C12 106.84(17)
C10 Si3 C12 106.64(18)
C5 Si2 C6 110.31(14)
C5 Si2 C7 111.04(15)
C6 Si2 C7 108.99(15)
C5 Si2 C8 114.40(14)
C6 Si2 C8 106.44(14)
C7 Si2 C8 105.38(15)
C1 Si1 C3 109.95(15)
C1 Si1 C4 111.05(14)
C3 Si1 C4 109.29(16)
C1 Si1 C2 113.38(15)
C3 Si1 C2 106.63(18)
C4 Si1 C2 106.36(18)
C13 N1 C14 108.4(3)
C13 N1 C15 110.8(3)
C14 N1 C15 108.8(2)
C13 N1 Na1 110.4(2)
C14 N1 Na1 114.70(18)
C15 N1 Na1 103.55(17)
C17 N2 C16 109.6(2)
C17 N2 C18 108.1(2)
C16 N2 C18 110.4(2)
C17 N2 Na1 115.82(17)
C16 N2 Na1 106.49(18)
C18 N2 Na1 106.45(17)
Si1 C1 Zn1 112.82(14)
Si1 C1 Na1 155.50(15)
Zn1 C1 Na1 83.81(9)
Si1 C1 H1A 106(2)
Zn1 C1 H1A 111(2)
Na1 C1 H1A 83(2)
Si1 C1 H1B 106(2)
Zn1 C1 H1B 114(2)
Na1 C1 H1B 49(2)
H1A C1 H1B 107(3)
Si1 C2 H2A 109.5
Si1 C2 H2B 109.5
H2A C2 H2B 109.5
Si1 C2 H2C 109.5
H2A C2 H2C 109.5
H2B C2 H2C 109.5
Si1 C3 H3A 109.5
Si1 C3 H3B 109.5
H3A C3 H3B 109.5
Si1 C3 H3C 109.5
H3A C3 H3C 109.5
H3B C3 H3C 109.5
Si1 C4 H4A 109.5
Si1 C4 H4B 109.5
H4A C4 H4B 109.5
Si1 C4 H4C 109.5
H4A C4 H4C 109.5
H4B C4 H4C 109.5
Si2 C5 Zn1 114.44(15)
Si2 C5 H5A 108(2)
Zn1 C5 H5A 107(2)
Si2 C5 H5B 108(2)
Zn1 C5 H5B 111(2)
H5A C5 H5B 108(3)
Si2 C6 H6A 109.5
Si2 C6 H6B 109.5
H6A C6 H6B 109.5
Si2 C6 H6C 109.5
H6A C6 H6C 109.5
H6B C6 H6C 109.5
Si2 C7 H7A 109.5
Si2 C7 H7B 109.5
H7A C7 H7B 109.5
Si2 C7 H7C 109.5
H7A C7 H7C 109.5
H7B C7 H7C 109.5
Si2 C8 H8A 109.5
Si2 C8 H8B 109.5
H8A C8 H8B 109.5
Si2 C8 H8C 109.5
H8A C8 H8C 109.5
H8B C8 H8C 109.5
Si3 C9 Zn1 114.61(15)
Si3 C9 Na1 148.72(15)
Zn1 C9 Na1 83.59(9)
Si3 C9 H9A 107(2)
Zn1 C9 H9A 107(2)
Na1 C9 H9A 90(2)
Si3 C9 H9B 105.6(18)
Zn1 C9 H9B 111.3(18)
Na1 C9 H9B 43.1(18)
H9A C9 H9B 112(3)
Si3 C10 H10A 109.5
Si3 C10 H10B 109.5
H10A C10 H10B 109.5
Si3 C10 H10C 109.5
H10A C10 H10C 109.5
H10B C10 H10C 109.5
Si3 C11 H11A 109.5
Si3 C11 H11B 109.5
H11A C11 H11B 109.5
Si3 C11 H11C 109.5
H11A C11 H11C 109.5
H11B C11 H11C 109.5
Si3 C12 H12A 109.5
Si3 C12 H12B 109.5
H12A C12 H12B 109.5
Si3 C12 H12C 109.5
H12A C12 H12C 109.5
H12B C12 H12C 109.5
N1 C13 H13A 109.5
N1 C13 H13B 109.5
H13A C13 H13B 109.5
N1 C13 H13C 109.5
H13A C13 H13C 109.5
H13B C13 H13C 109.5
N1 C14 H14A 109.5
N1 C14 H14B 109.5
H14A C14 H14B 109.5
N1 C14 H14C 109.5
H14A C14 H14C 109.5
H14B C14 H14C 109.5
N1 C15 C16 113.8(3)
N1 C15 H15A 108.8
C16 C15 H15A 108.8
N1 C15 H15B 108.8
C16 C15 H15B 108.8
H15A C15 H15B 107.7
N2 C16 C15 113.2(2)
N2 C16 H16A 108.9
C15 C16 H16A 108.9
N2 C16 H16B 108.9
C15 C16 H16B 108.9
H16A C16 H16B 107.8
N2 C17 H17A 109.5
N2 C17 H17B 109.5
H17A C17 H17B 109.5
N2 C17 H17C 109.5
H17A C17 H17C 109.5
H17B C17 H17C 109.5
N2 C18 H18A 109.5
N2 C18 H18B 109.5
H18A C18 H18B 109.5
N2 C18 H18C 109.5
H18A C18 H18C 109.5
H18B C18 H18C 109.5
C21 N3 C20 110.3(6)
C21 N3 C19 109.2(10)
C20 N3 C19 112.0(11)
C21 N3 Na1 104.9(7)
C20 N3 Na1 112.7(8)
C19 N3 Na1 107.4(11)
C24 N4 C22 111.0(8)
C24 N4 C23 108.6(14)
C22 N4 C23 109.2(10)
C24 N4 Na1 113.0(11)
C22 N4 Na1 103.8(9)
C23 N4 Na1 111.1(11)
N3 C21 C22 114.3(6)
N3 C21 H21C 108.7
C22 C21 H21C 108.7
N3 C21 H21D 108.7
C22 C21 H21D 108.7
H21C C21 H21D 107.6
N4 C22 C21 114.2(9)
N4 C22 H22C 108.7
C21 C22 H22C 108.7
N4 C22 H22D 108.7
C21 C22 H22D 108.7
H22C C22 H22D 107.6
C20B N3B C21B 109.7(10)
C20B N3B C19B 102.4(16)
C21B N3B C19B 109.7(13)
C20B N3B Na1 105.9(10)
C21B N3B Na1 110.0(9)
C19B N3B Na1 118.5(15)
C24B N4B C22B 109.6(10)
C24B N4B C23B 108.3(18)
C22B N4B C23B 109.5(15)
C24B N4B Na1 119.4(14)
C22B N4B Na1 107.2(13)
C23B N4B Na1 102.5(14)
N3B C19B H19D 109.5
N3B C19B H19E 109.5
H19D C19B H19E 109.5
N3B C19B H19F 109.5
H19D C19B H19F 109.5
H19E C19B H19F 109.5
N3B C20B H20D 109.5
N3B C20B H20E 109.5
H20D C20B H20E 109.5
N3B C20B H20F 109.5
H20D C20B H20F 109.5
H20E C20B H20F 109.5
N3B C21B C22B 113.4(10)
N3B C21B H21A 108.9
C22B C21B H21A 108.9
N3B C21B H21B 108.9
C22B C21B H21B 108.9
H21A C21B H21B 107.7
N4B C22B C21B 113.8(9)
N4B C22B H22A 108.8
C21B C22B H22A 108.8
N4B C22B H22B 108.8
C21B C22B H22B 108.8
H22A C22B H22B 107.7
N4B C23B H23E 109.5
N4B C23B H23F 109.5
H23E C23B H23F 109.5
N4B C23B H23G 109.5
H23E C23B H23G 109.5
H23F C23B H23G 109.5
N4B C24B H24D 109.5
N4B C24B H24E 109.5
H24D C24B H24E 109.5
N4B C24B H24F 109.5
H24D C24B H24F 109.5
H24E C24B H24F 109.5

loop_
_geom_bond_atom_site_label_1
_geom_bond_atom_site_label_2
_geom_bond_distance
Zn1 C5 2.035(3)
Zn1 C1 2.053(3)
Zn1 C9 2.055(3)
Zn1 Na1 3.4652(11)
Na1 N2 2.519(2)
Na1 N3B 2.53(2)
Na1 N1 2.565(3)
Na1 N4B 2.62(3)
Na1 N4 2.62(2)
Na1 N3 2.642(14)
Na1 C1 3.022(3)
Na1 C9 3.029(3)
Na1 H1B 2.54(3)
Na1 H9B 2.41(3)
Si3 C9 1.831(3)
Si3 C11 1.866(3)
Si3 C10 1.873(3)
Si3 C12 1.887(3)
Si2 C5 1.834(3)
Si2 C6 1.879(3)
Si2 C7 1.881(3)
Si2 C8 1.884(3)
Si1 C1 1.837(3)
Si1 C3 1.870(3)
Si1 C4 1.876(3)
Si1 C2 1.882(3)
N1 C13 1.469(4)
N1 C14 1.472(4)
N1 C15 1.475(4)
N2 C17 1.462(4)
N2 C16 1.464(3)
N2 C18 1.466(4)
C1 H1A 0.91(3)
C1 H1B 0.87(3)
C2 H2A 0.98
C2 H2B 0.98
C2 H2C 0.98
C3 H3A 0.98
C3 H3B 0.98
C3 H3C 0.98
C4 H4A 0.98
C4 H4B 0.98
C4 H4C 0.98
C5 H5A 0.86(3)
C5 H5B 0.89(3)
C6 H6A 0.98
C6 H6B 0.98
C6 H6C 0.98
C7 H7A 0.98
C7 H7B 0.98
C7 H7C 0.98
C8 H8A 0.98
C8 H8B 0.98
C8 H8C 0.98
C9 H9A 0.88(3)
C9 H9B 0.98(3)
C10 H10A 0.98
C10 H10B 0.98
C10 H10C 0.98
C11 H11A 0.98
C11 H11B 0.98
C11 H11C 0.98
C12 H12A 0.98
C12 H12B 0.98
C12 H12C 0.98
C13 H13A 0.98
C13 H13B 0.98
C13 H13C 0.98
C14 H14A 0.98
C14 H14B 0.98
C14 H14C 0.98
C15 C16 1.513(4)
C15 H15A 0.99
C15 H15B 0.99
C16 H16A 0.99
C16 H16B 0.99
C17 H17A 0.98
C17 H17B 0.98
C17 H17C 0.98
C18 H18A 0.98
C18 H18B 0.98
C18 H18C 0.98
N3 C21 1.467(7)
N3 C20 1.468(7)
N3 C19 1.487(8)
N4 C24 1.465(8)
N4 C22 1.474(8)
N4 C23 1.478(8)
C19 H19A 0.98
C19 H19B 0.98
C19 H19C 0.98
C20 H20A 0.98
C20 H20B 0.98
C20 H20C 0.98
C21 C22 1.504(7)
C21 H21C 0.99
C21 H21D 0.99
C22 H22C 0.99
C22 H22D 0.99
C23 H23A 0.98
C23 H23B 0.98
C23 H23C 0.98
C24 H24A 0.98
C24 H24B 0.98
C24 H24C 0.98
N3B C20B 1.470(8)
N3B C21B 1.472(9)
N3B C19B 1.480(9)
N4B C24B 1.470(9)
N4B C22B 1.474(9)
N4B C23B 1.481(9)
C19B H19D 0.98
C19B H19E 0.98
C19B H19F 0.98
C20B H20D 0.98
C20B H20E 0.98
C20B H20F 0.98
C21B C22B 1.512(8)
C21B H21A 0.99
C21B H21B 0.99
C22B H22A 0.99
C22B H22B 0.99
C23B H23E 0.98
C23B H23F 0.98
C23B H23G 0.98
C24B H24D 0.98
C24B H24E 0.98
C24B H24F 0.98

loop_
_geom_torsion_atom_site_label_1
_geom_torsion_atom_site_label_2
_geom_torsion_atom_site_label_3
_geom_torsion_atom_site_label_4
_geom_torsion
C5 Zn1 Na1 N2 -4.8(3)
C1 Zn1 Na1 N2 -107.38(12)
C9 Zn1 Na1 N2 93.46(11)
C5 Zn1 Na1 N3B -176.1(4)
C1 Zn1 Na1 N3B 81.3(3)
C9 Zn1 Na1 N3B -77.9(3)
C5 Zn1 Na1 N1 66.1(3)
C1 Zn1 Na1 N1 -36.56(12)
C9 Zn1 Na1 N1 164.28(13)
C5 Zn1 Na1 N4B -107.1(5)
C1 Zn1 Na1 N4B 150.3(4)
C9 Zn1 Na1 N4B -8.8(4)
C5 Zn1 Na1 N4 -109.2(4)
C1 Zn1 Na1 N4 148.2(3)
C9 Zn1 Na1 N4 -10.9(3)
C5 Zn1 Na1 N3 176.7(4)
C1 Zn1 Na1 N3 74.08(19)
C9 Zn1 Na1 N3 -85.08(19)
C5 Zn1 Na1 C1 102.6(4)
C9 Zn1 Na1 C1 -159.17(14)
C5 Zn1 Na1 C9 -98.2(4)
C1 Zn1 Na1 C9 159.17(14)
N2 Na1 N1 C13 -102.2(2)
N3B Na1 N1 C13 69.2(4)
N4B Na1 N1 C13 -6.7(4)
N4 Na1 N1 C13 -5.5(3)
N3 Na1 N1 C13 70.2(3)
C1 Na1 N1 C13 158.1(2)
C9 Na1 N1 C13 -159.5(2)
Zn1 Na1 N1 C13 178.6(2)
N2 Na1 N1 C14 135.0(2)
N3B Na1 N1 C14 -53.7(4)
N4B Na1 N1 C14 -129.6(4)
N4 Na1 N1 C14 -128.4(3)
N3 Na1 N1 C14 -52.7(3)
C1 Na1 N1 C14 35.2(2)
C9 Na1 N1 C14 77.6(3)
Zn1 Na1 N1 C14 55.7(2)
N2 Na1 N1 C15 16.54(18)
N3B Na1 N1 C15 -172.1(3)
N4B Na1 N1 C15 112.0(3)
N4 Na1 N1 C15 113.2(3)
N3 Na1 N1 C15 -171.1(3)
C1 Na1 N1 C15 -83.23(19)
C9 Na1 N1 C15 -40.8(3)
Zn1 Na1 N1 C15 -62.69(19)
N3B Na1 N2 C17 13.0(19)
N1 Na1 N2 C17 135.1(2)
N4B Na1 N2 C17 30.4(5)
N4 Na1 N2 C17 25.9(4)
N3 Na1 N2 C17 67.6(14)
C1 Na1 N2 C17 -136.8(2)
C9 Na1 N2 C17 -66.0(2)
Zn1 Na1 N2 C17 -102.1(2)
N3B Na1 N2 C16 -109.0(19)
N1 Na1 N2 C16 13.04(18)
N4B Na1 N2 C16 -91.7(5)
N4 Na1 N2 C16 -96.2(3)
N3 Na1 N2 C16 -54.5(14)
C1 Na1 N2 C16 101.09(19)
C9 Na1 N2 C16 171.90(19)
Zn1 Na1 N2 C16 135.85(18)
N3B Na1 N2 C18 133.2(19)
N1 Na1 N2 C18 -104.73(19)
N4B Na1 N2 C18 150.6(5)
N4 Na1 N2 C18 146.1(3)
N3 Na1 N2 C18 -172.3(13)
C1 Na1 N2 C18 -16.68(19)
C9 Na1 N2 C18 54.12(18)
Zn1 Na1 N2 C18 18.08(18)
C3 Si1 C1 Zn1 -75.81(19)
C4 Si1 C1 Zn1 45.3(2)
C2 Si1 C1 Zn1 164.94(19)
C3 Si1 C1 Na1 154.3(3)
C4 Si1 C1 Na1 -84.6(4)
C2 Si1 C1 Na1 35.1(4)
C5 Zn1 C1 Si1 37.9(2)
C9 Zn1 C1 Si1 -141.00(15)
Na1 Zn1 C1 Si1 -161.3(2)
C5 Zn1 C1 Na1 -160.78(10)
C9 Zn1 C1 Na1 20.33(13)
N2 Na1 C1 Si1 -149.9(3)
N3B Na1 C1 Si1 34.8(4)
N1 Na1 C1 Si1 -76.0(4)
N4B Na1 C1 Si1 63.9(11)
N4 Na1 C1 Si1 69.1(7)
N3 Na1 C1 Si1 26.8(4)
C9 Na1 C1 Si1 121.8(4)
Zn1 Na1 C1 Si1 134.6(4)
N2 Na1 C1 Zn1 75.44(10)
N3B Na1 C1 Zn1 -99.8(3)
N1 Na1 C1 Zn1 149.36(10)
N4B Na1 C1 Zn1 -70.7(10)
N4 Na1 C1 Zn1 -65.5(7)
N3 Na1 C1 Zn1 -107.9(2)
C9 Na1 C1 Zn1 -12.82(9)
C6 Si2 C5 Zn1 62.4(2)
C7 Si2 C5 Zn1 -58.6(2)
C8 Si2 C5 Zn1 -177.66(16)
C1 Zn1 C5 Si2 96.08(19)
C9 Zn1 C5 Si2 -85.1(2)
Na1 Zn1 C5 Si2 3.4(5)
C11 Si3 C9 Zn1 77.2(2)
C10 Si3 C9 Zn1 -43.2(2)
C12 Si3 C9 Zn1 -162.70(17)
C11 Si3 C9 Na1 -161.7(3)
C10 Si3 C9 Na1 78.0(3)
C12 Si3 C9 Na1 -41.6(3)
C5 Zn1 C9 Si3 -45.8(2)
C1 Zn1 C9 Si3 133.16(15)
Na1 Zn1 C9 Si3 153.44(19)
C5 Zn1 C9 Na1 160.81(10)
C1 Zn1 C9 Na1 -20.28(13)
N2 Na1 C9 Si3 144.7(3)
N3B Na1 C9 Si3 -25.9(4)
N1 Na1 C9 Si3 -161.2(2)
N4B Na1 C9 Si3 44.9(4)
N4 Na1 C9 Si3 42.8(3)
N3 Na1 C9 Si3 -29.5(3)
C1 Na1 C9 Si3 -115.6(3)
Zn1 Na1 C9 Si3 -128.5(3)
N2 Na1 C9 Zn1 -86.83(10)
N3B Na1 C9 Zn1 102.5(3)
N1 Na1 C9 Zn1 -32.8(2)
N4B Na1 C9 Zn1 173.4(3)
N4 Na1 C9 Zn1 171.3(2)
N3 Na1 C9 Zn1 99.00(19)
C1 Na1 C9 Zn1 12.81(9)
C13 N1 C15 C16 72.2(3)
C14 N1 C15 C16 -168.6(3)
Na1 N1 C15 C16 -46.2(3)
C17 N2 C16 C15 -168.7(3)
C18 N2 C16 C15 72.4(3)
Na1 N2 C16 C15 -42.7(3)
N1 C15 C16 N2 66.0(4)
N2 Na1 N3 C21 -31.2(17)
N3B Na1 N3 C21 76(3)
N1 Na1 N3 C21 -96.9(5)
N4B Na1 N3 C21 7.1(6)
N4 Na1 N3 C21 11.9(6)
C1 Na1 N3 C21 172.8(5)
C9 Na1 N3 C21 102.3(5)
Zn1 Na1 N3 C21 138.3(5)
N2 Na1 N3 C20 88.9(14)
N3B Na1 N3 C20 -163(4)
N1 Na1 N3 C20 23.2(7)
N4B Na1 N3 C20 127.1(8)
N4 Na1 N3 C20 131.9(8)
C1 Na1 N3 C20 -67.1(7)
C9 Na1 N3 C20 -137.7(6)
Zn1 Na1 N3 C20 -101.6(7)
N2 Na1 N3 C19 -147.3(13)
N3B Na1 N3 C19 -40(3)
N1 Na1 N3 C19 147.0(6)
N4B Na1 N3 C19 -109.0(8)
N4 Na1 N3 C19 -104.2(7)
C1 Na1 N3 C19 56.7(7)
C9 Na1 N3 C19 -13.8(7)
Zn1 Na1 N3 C19 22.2(7)
N2 Na1 N4 C24 71.9(7)
N3B Na1 N4 C24 -110.4(8)
N1 Na1 N4 C24 -5.4(7)
N4B Na1 N4 C24 8(6)
N3 Na1 N4 C24 -102.5(8)
C1 Na1 N4 C24 -147.5(5)
C9 Na1 N4 C24 163.8(7)
Zn1 Na1 N4 C24 170.2(5)
N2 Na1 N4 C22 -167.7(6)
N3B Na1 N4 C22 10.0(7)
N1 Na1 N4 C22 115.0(6)
N4B Na1 N4 C22 129(7)
N3 Na1 N4 C22 17.9(6)
C1 Na1 N4 C22 -27.1(12)
C9 Na1 N4 C22 -75.8(7)
Zn1 Na1 N4 C22 -69.4(8)
N2 Na1 N4 C23 -50.5(7)
N3B Na1 N4 C23 127.3(7)
N1 Na1 N4 C23 -127.7(6)
N4B Na1 N4 C23 -114(7)
N3 Na1 N4 C23 135.1(7)
C1 Na1 N4 C23 90.1(10)
C9 Na1 N4 C23 41.4(7)
Zn1 Na1 N4 C23 47.9(8)
C20 N3 C21 C22 -164.2(9)
C19 N3 C21 C22 72.3(13)
Na1 N3 C21 C22 -42.6(8)
C24 N4 C22 C21 73.1(16)
C23 N4 C22 C21 -167.2(12)
Na1 N4 C22 C21 -48.7(8)
N3 C21 C22 N4 68.6(11)
N2 Na1 N3B C20B 122.1(17)
N1 Na1 N3B C20B 2.7(9)
N4B Na1 N3B C20B 103.9(9)
N4 Na1 N3B C20B 108.5(9)
N3 Na1 N3B C20B -4(3)
C1 Na1 N3B C20B -87.6(8)
C9 Na1 N3B C20B -158.5(8)
Zn1 Na1 N3B C20B -123.2(8)
N2 Na1 N3B C21B 4(3)
N1 Na1 N3B C21B -115.8(7)
N4B Na1 N3B C21B -14.6(8)
N4 Na1 N3B C21B -10.0(7)
N3 Na1 N3B C21B -123(4)
C1 Na1 N3B C21B 153.9(7)
C9 Na1 N3B C21B 83.0(7)
Zn1 Na1 N3B C21B 118.3(7)
N2 Na1 N3B C19B -124(2)
N1 Na1 N3B C19B 116.9(10)
N4B Na1 N3B C19B -141.9(12)
N4 Na1 N3B C19B -137.3(11)
N3 Na1 N3B C19B 110(4)
C1 Na1 N3B C19B 26.5(10)
C9 Na1 N3B C19B -44.3(10)
Zn1 Na1 N3B C19B -9.1(10)
N2 Na1 N4B C24B 44.4(12)
N3B Na1 N4B C24B -138.6(13)
N1 Na1 N4B C24B -31.7(12)
N4 Na1 N4B C24B 162(7)
N3 Na1 N4B C24B -130.6(13)
C1 Na1 N4B C24B -169.5(7)
C9 Na1 N4B C24B 137.0(11)
Zn1 Na1 N4B C24B 142.2(10)
N2 Na1 N4B C22B 169.6(9)
N3B Na1 N4B C22B -13.4(9)
N1 Na1 N4B C22B 93.5(9)
N4 Na1 N4B C22B -73(6)
N3 Na1 N4B C22B -5.4(9)
C1 Na1 N4B C22B -44.3(18)
C9 Na1 N4B C22B -97.8(10)
Zn1 Na1 N4B C22B -92.6(10)
N2 Na1 N4B C23B -75.2(8)
N3B Na1 N4B C23B 101.8(9)
N1 Na1 N4B C23B -151.2(8)
N4 Na1 N4B C23B 42(6)
N3 Na1 N4B C23B 109.8(9)
C1 Na1 N4B C23B 71.0(14)
C9 Na1 N4B C23B 17.4(8)
Zn1 Na1 N4B C23B 22.6(10)
C20B N3B C21B C22B -73.8(16)
C19B N3B C21B C22B 174.4(15)
Na1 N3B C21B C22B 42.3(10)
C24B N4B C22B C21B 171.8(15)
C23B N4B C22B C21B -70(2)
Na1 N4B C22B C21B 40.9(13)
N3B C21B C22B N4B -59.5(16)
